data_1563269
loop_
_publ_author_name
'Ye, Changqing'
'Jiao, Yihang'
'Chiou, Mong-Feng'
'Li, Yajun'
'Bao, Hongli'

_publ_section_title
;
 Direct Synthesis of Pentasubstituted Pyrroles and Hexasubstituted
 Pyrrolines from Propargyl Sulfonylamides and Allenamides
;
_journal_name_full 'Chemical Science'
_journal_paper_doi 10.1039/D1SC02090K
_journal_year 2021
_chemical_formula_moiety 'C26 H21 N3 O'
_chemical_formula_sum 'C26 H21 N3 O'
_chemical_formula_weight 391.46
_space_group_crystal_system monoclinic
_space_group_IT_number 15
_space_group_name_Hall '-C 2yc'
_space_group_name_H-M_alt 'C 1 2/c 1'
_atom_sites_solution_hydrogens geom
_atom_sites_solution_primary dual
_audit_creation_date 2020-08-19
_audit_creation_method
;
Olex2 1.2
(compiled 2018.05.29 svn.r3508 for OlexSys, GUI svn.r5506)
;
_audit_update_record
;
2020-08-24 deposited with the CCDC.	2021-06-07 downloaded from the CCDC.
;
_cell_angle_alpha 90
_cell_angle_beta 109.819(2)
_cell_angle_gamma 90
_cell_formula_units_Z 8
_cell_length_a 24.8324(4)
_cell_length_b 9.05410(10)
_cell_length_c 21.9042(4)
_cell_measurement_reflns_used 23659
_cell_measurement_temperature 110.43(10)
_cell_measurement_theta_max 60.4580
_cell_measurement_theta_min 3.2310
_cell_volume 4633.13(14)
_computing_cell_refinement 'CrysAlisPro 1.171.40.82a (Rigaku OD, 2020)'
_computing_data_collection 'CrysAlisPro 1.171.40.82a (Rigaku OD, 2020)'
_computing_data_reduction 'CrysAlisPro 1.171.40.82a (Rigaku OD, 2020)'
_computing_molecular_graphics 'Olex2 (Dolomanov et al., 2009)'
_computing_publication_material 'Olex2 (Dolomanov et al., 2009)'
_computing_structure_refinement 'ShelXL (Sheldrick, 2015)'
_computing_structure_solution 'ShelXT (Sheldrick, 2015)'
_diffrn_ambient_environment N~2~
_diffrn_ambient_temperature 110.43(10)
_diffrn_detector 'Hybrid Pixel Array Detector'
_diffrn_detector_area_resol_mean 10.0000
_diffrn_detector_type HyPix
_diffrn_measured_fraction_theta_full 0.993
_diffrn_measured_fraction_theta_max 0.977
_diffrn_measurement_details
;
List of Runs (angles in degrees, time in seconds):

  # Type    Start    End  Width  t~exp~   \w     \q     \k     \f   Frames
#--------------------------------------------------------------------------
  1  \w     -1.00  24.00   0.50    0.05    --   72.03 -77.00  30.00   50
  2  \w     38.00  73.00   0.50    0.05    --   72.03 -77.00  30.00   70
  3  \w     14.00  65.00   0.50    0.05    --   72.03 -57.00 -30.00  102
  4  \w      7.00  96.00   0.50    0.05    --   72.03 -77.00-180.00  178
  5  \w      2.00  51.00   0.50    0.05    --   72.03 -57.00-180.00   98
  6  \w     -2.00  43.00   0.50    0.05    --   72.03 -38.00 -30.00   90
  7  \w      5.00  41.00   0.50    0.05    --   72.03 -38.00  90.00   72
  8  \w      5.00  32.00   0.50    0.05    --   72.03 -38.00-120.00   54
  9  \w     -1.00  26.00   0.50    0.05    --   72.03 -19.00-120.00   54
 10  \w      0.00  25.00   0.50    0.05    --   72.03 -19.00   0.00   50
 11  \w     -3.00  22.00   0.50    0.05    --   72.03 -19.00 -90.00   50
 12  \w      1.00  34.00   0.50    0.05    --   72.03 -38.00-150.00   66
 13  \w     -3.00  26.00   0.50    0.05    --   72.03 -19.00-150.00   58
 14  \w     56.00 145.00   0.50    0.05    --   72.03  57.00 -60.00  178
 15  \w    104.00 144.00   0.50    0.05    --   72.03 125.00-180.00   80
 16  \w     21.00  56.00   0.50    0.05    --   72.03-125.00 120.00   70
 17  \w     64.00 112.00   0.50    0.05    --   72.03-125.00 120.00   96
 18  \w     68.00 106.00   0.50    0.05    --   72.03 -99.00-180.00   76
 19  \w     75.00 106.00   0.50    0.05    --   72.03-125.00-180.00   62
 20  \w     20.00  62.00   0.50    0.05    --   72.03-125.00-180.00   84
 21  \w      9.00  34.00   0.50    0.05    --   72.03 -99.00-180.00   50
 22  \w    -63.00  -3.00   0.50    0.05    --   -1.72 -77.00 -30.00  120
 23  \w    -49.00  15.00   0.50    0.05    --   -1.72 -57.00   0.00  128
 24  \w    -66.00 -19.00   0.50    0.05    --  -75.46  57.00 120.00   94
 25  \w    -13.00  27.00   0.50    0.05    --   -1.72  57.00 120.00   80
 26  \w     32.00  65.00   0.50    0.05    --   -1.72  57.00 120.00   66
 27  \w    -66.00 -40.00   0.50    0.05    --  -75.46  57.00-180.00   52
 28  \w    -66.00 -25.00   0.50    0.05    --  -75.46 125.00 -90.00   82
 29  \w    -96.00 -62.00   0.50    0.05    --  -75.46 125.00 -60.00   68
 30  \w    -98.00 -69.00   0.50    0.05    --  -75.46 125.00 -90.00   58
;
_diffrn_measurement_device 'four-circle diffractometer'
_diffrn_measurement_device_type 'ROD, Synergy Custom system, HyPix'
_diffrn_measurement_method '\w scans'
_diffrn_orient_matrix_type 'CrysAlisPro convention (1999,Acta A55,543-557)'
_diffrn_orient_matrix_UB_11 0.0554461000
_diffrn_orient_matrix_UB_12 -0.0341557000
_diffrn_orient_matrix_UB_13 0.0282278000
_diffrn_orient_matrix_UB_21 0.0127673000
_diffrn_orient_matrix_UB_22 0.0776798000
_diffrn_orient_matrix_UB_23 -0.0453365000
_diffrn_orient_matrix_UB_31 0.0074779000
_diffrn_orient_matrix_UB_32 0.1209575000
_diffrn_orient_matrix_UB_33 0.0370097000
_diffrn_radiation_monochromator mirror
_diffrn_radiation_probe x-ray
_diffrn_radiation_type GaK\a
_diffrn_radiation_wavelength 1.3405
_diffrn_reflns_av_R_equivalents 0.0193
_diffrn_reflns_av_unetI/netI 0.0123
_diffrn_reflns_Laue_measured_fraction_full 0.993
_diffrn_reflns_Laue_measured_fraction_max 0.977
_diffrn_reflns_limit_h_max 31
_diffrn_reflns_limit_h_min -31
_diffrn_reflns_limit_k_max 11
_diffrn_reflns_limit_k_min -8
_diffrn_reflns_limit_l_max 27
_diffrn_reflns_limit_l_min -28
_diffrn_reflns_number 28636
_diffrn_reflns_point_group_measured_fraction_full 0.993
_diffrn_reflns_point_group_measured_fraction_max 0.977
_diffrn_reflns_theta_full 53.543
_diffrn_reflns_theta_max 60.460
_diffrn_reflns_theta_min 4.554
_diffrn_source 'micro-focus metaljet'
_exptl_absorpt_coefficient_mu 0.351
_exptl_absorpt_correction_T_max 1.00000
_exptl_absorpt_correction_T_min 0.94024
_exptl_absorpt_correction_type multi-scan
_exptl_absorpt_process_details
;
CrysAlisPro 1.171.40.82a (Rigaku Oxford Diffraction, 2020)
Empirical absorption correction using spherical harmonics,
implemented in SCALE3 ABSPACK scaling algorithm.
;
_exptl_crystal_colour 'clear orangish colourless'
_exptl_crystal_colour_lustre clear
_exptl_crystal_colour_modifier orangish
_exptl_crystal_colour_primary colourless
_exptl_crystal_density_diffrn 1.122
_exptl_crystal_description plank
_exptl_crystal_F_000 1648
_exptl_crystal_size_max 0.9
_exptl_crystal_size_mid 0.7
_exptl_crystal_size_min 0.5
_refine_diff_density_max 0.283
_refine_diff_density_min -0.197
_refine_diff_density_rms 0.034
_refine_ls_extinction_method none
_refine_ls_goodness_of_fit_ref 1.040
_refine_ls_hydrogen_treatment constr
_refine_ls_matrix_type full
_refine_ls_number_parameters 272
_refine_ls_number_reflns 5187
_refine_ls_number_restraints 0
_refine_ls_restrained_S_all 1.040
_refine_ls_R_factor_all 0.0376
_refine_ls_R_factor_gt 0.0362
_refine_ls_shift/su_max 0.001
_refine_ls_shift/su_mean 0.000
_refine_ls_structure_factor_coef Fsqd
_refine_ls_weighting_details 'w=1/[\s^2^(Fo^2^)+(0.0440P)^2^+3.2990P] where P=(Fo^2^+2Fc^2^)/3'
_refine_ls_weighting_scheme calc
_refine_ls_wR_factor_gt 0.0944
_refine_ls_wR_factor_ref 0.0953
_reflns_Friedel_coverage 0.000
_reflns_number_gt 4918
_reflns_number_total 5187
_reflns_threshold_expression 'I > 2\s(I)'
_cod_data_source_file d1sc02090k2.cif
_cod_data_source_block ycq-13-140
_cod_original_cell_volume 4633.12(14)
_cod_database_code 1563269
_shelx_shelxl_version_number 2017/1
_chemical_oxdiff_formula CHON
_shelx_space_group_comment
;
The symmetry employed for this shelxl refinement is uniquely defined
by the following loop, which should always be used as a source of
symmetry information in preference to the above space-group names.
They are only intended as comments.
;
_diffrn_oxdiff_digest_frames
;
015863926324b7eeccc7910dded7fea6980243698bd
;
_reflns_odcompleteness_completeness 99.41
_reflns_odcompleteness_iscentric 1
_reflns_odcompleteness_theta 56.82
_olex2_refinement_description
;
1. Fixed Uiso
 At 1.2 times of:
  All C(H) groups, All C(H,H) groups, All N(H) groups
 At 1.5 times of:
  All C(H,H,H) groups
2.a Secondary CH2 refined with riding coordinates:
 C00H(H00A,H00B)
2.b Aromatic/amide H refined with riding coordinates:
 N003(H003), C00C(H00C), C00E(H00E), C00G(H00G), C00I(H00I), C00J(H00J),
 C00K(H00K), C00L(H00L), C00M(H00M), C00N(H00N), C00O(H00O), C00P(H00P),
 C00Q(H00Q), C00R(H00R), C00T(H00T), C00U(H00U)
2.c Idealised Me refined as rotating group:
 C0AA(H0AA,H0AB,H0AC)
;
_olex2_submission_special_instructions 'No special instructions were received'
_oxdiff_exptl_absorpt_empirical_details
;
Empirical correction (ABSPACK) includes:
- Absorption correction using spherical harmonics
- Frame scaling
;
_oxdiff_exptl_absorpt_empirical_full_max 1.288
_oxdiff_exptl_absorpt_empirical_full_min 0.598

loop_
_space_group_symop_operation_xyz
'x, y, z'
'-x, y, -z+1/2'
'x+1/2, y+1/2, z'
'-x+1/2, y+1/2, -z+1/2'
'-x, -y, -z'
'x, -y, z-1/2'
'-x+1/2, -y+1/2, -z'
'x+1/2, -y+1/2, z-1/2'

loop_
_atom_site_label
_atom_site_type_symbol
_atom_site_fract_x
_atom_site_fract_y
_atom_site_fract_z
_atom_site_U_iso_or_equiv
_atom_site_adp_type
_atom_site_occupancy
_atom_site_site_symmetry_order
_atom_site_calc_flag
_atom_site_refinement_flags_posn
_atom_site_refinement_flags_adp
_atom_site_refinement_flags_occupancy
_atom_site_disorder_assembly
_atom_site_disorder_group
O001 O 0.27320(3) 0.54599(8) 0.21284(3) 0.02226(15) Uani 1 1 d . . . . .
N002 N 0.36939(3) 0.77469(9) 0.30668(4) 0.01871(17) Uani 1 1 d . . . . .
N003 N 0.26582(3) 0.76325(9) 0.25969(4) 0.01977(17) Uani 1 1 d . . . . .
H003 H 0.246926 0.844057 0.256862 0.024 Uiso 1 1 calc R . . . .
N004 N 0.43434(4) 0.66736(11) 0.53056(4) 0.0298(2) Uani 1 1 d . . . . .
C005 C 0.41145(4) 0.74913(10) 0.36492(4) 0.01899(19) Uani 1 1 d . . . . .
C006 C 0.38462(4) 0.70047(10) 0.40753(4) 0.01935(19) Uani 1 1 d . . . . .
C007 C 0.32409(4) 0.69641(10) 0.37418(4) 0.01878(19) Uani 1 1 d . . . . .
C008 C 0.24559(4) 0.65905(10) 0.21322(4) 0.01793(18) Uani 1 1 d . . . . .
C009 C 0.47300(4) 0.77215(11) 0.37715(4) 0.02004(19) Uani 1 1 d . . . . .
C00A C 0.31683(4) 0.74345(10) 0.31249(4) 0.01872(19) Uani 1 1 d . . . . .
C00B C 0.18793(4) 0.68590(10) 0.16346(4) 0.01879(19) Uani 1 1 d . . . . .
C00C C 0.51142(4) 0.65740(11) 0.40290(5) 0.0238(2) Uani 1 1 d . . . . .
H00C H 0.498011 0.567360 0.412342 0.029 Uiso 1 1 calc R . . . .
C00D C 0.41258(4) 0.68010(11) 0.47538(5) 0.0217(2) Uani 1 1 d . . . . .
C00E C 0.16918(4) 0.58709(12) 0.11178(5) 0.0239(2) Uani 1 1 d . . . . .
H00E H 0.193568 0.513169 0.107289 0.029 Uiso 1 1 calc R . . . .
C00F C 0.27981(4) 0.65452(11) 0.40196(4) 0.02041(19) Uani 1 1 d . . . . .
C00G C 0.58992(4) 0.81065(13) 0.40112(5) 0.0265(2) Uani 1 1 d . . . . .
H00G H 0.628763 0.822889 0.408263 0.032 Uiso 1 1 calc R . . . .
C00H C 0.37702(4) 0.81790(11) 0.24542(5) 0.0215(2) Uani 1 1 d . . . . .
H00A H 0.354433 0.752992 0.211033 0.026 Uiso 1 1 calc R . . . .
H00B H 0.416913 0.805698 0.249561 0.026 Uiso 1 1 calc R . . . .
C00I C 0.23097(4) 0.74116(12) 0.39150(5) 0.0235(2) Uani 1 1 d . . . . .
H00I H 0.225073 0.823726 0.364773 0.028 Uiso 1 1 calc R . . . .
C00J C 0.15155(4) 0.79835(11) 0.16925(5) 0.0252(2) Uani 1 1 d . . . . .
H00J H 0.163965 0.865986 0.203106 0.030 Uiso 1 1 calc R . . . .
C00K C 0.49406(4) 0.90784(12) 0.36484(5) 0.0258(2) Uani 1 1 d . . . . .
H00K H 0.469016 0.985990 0.348441 0.031 Uiso 1 1 calc R . . . .
C00L C 0.56959(4) 0.67645(12) 0.41459(5) 0.0269(2) Uani 1 1 d . . . . .
H00L H 0.594894 0.599057 0.431463 0.032 Uiso 1 1 calc R . . . .
C00M C 0.19102(4) 0.70453(13) 0.42090(5) 0.0287(2) Uani 1 1 d . . . . .
H00M H 0.158651 0.762871 0.413846 0.034 Uiso 1 1 calc R . . . .
C00N C 0.28730(5) 0.52881(12) 0.44115(5) 0.0259(2) Uani 1 1 d . . . . .
H00N H 0.319186 0.468856 0.447735 0.031 Uiso 1 1 calc R . . . .
C00O C 0.11428(5) 0.59850(13) 0.06698(5) 0.0285(2) Uani 1 1 d . . . . .
H00O H 0.101858 0.531856 0.032740 0.034 Uiso 1 1 calc R . . . .
C00P C 0.19938(5) 0.58179(14) 0.46048(5) 0.0324(3) Uani 1 1 d . . . . .
H00P H 0.172959 0.558474 0.480579 0.039 Uiso 1 1 calc R . . . .
C00Q C 0.24715(5) 0.49334(13) 0.47026(5) 0.0322(2) Uani 1 1 d . . . . .
H00Q H 0.252374 0.409910 0.496397 0.039 Uiso 1 1 calc R . . . .
C00R C 0.55236(5) 0.92639(12) 0.37704(5) 0.0289(2) Uani 1 1 d . . . . .
H00R H 0.566177 1.017119 0.368971 0.035 Uiso 1 1 calc R . . . .
C0AA C 0.35924(5) 0.97690(12) 0.22697(5) 0.0290(2) Uani 1 1 d . . . . .
H0AA H 0.365440 1.000781 0.187168 0.043 Uiso 1 1 calc GR . . . .
H0AB H 0.381640 1.041649 0.260762 0.043 Uiso 1 1 calc GR . . . .
H0AC H 0.319426 0.988712 0.221336 0.043 Uiso 1 1 calc GR . . . .
C00T C 0.07793(4) 0.70927(13) 0.07325(5) 0.0295(2) Uani 1 1 d . . . . .
H00T H 0.041077 0.716714 0.043333 0.035 Uiso 1 1 calc R . . . .
C00U C 0.09658(5) 0.80868(13) 0.12407(6) 0.0304(2) Uani 1 1 d . . . . .
H00U H 0.072158 0.883050 0.128061 0.037 Uiso 1 1 calc R . . . .

loop_
_atom_site_aniso_label
_atom_site_aniso_U_11
_atom_site_aniso_U_22
_atom_site_aniso_U_33
_atom_site_aniso_U_23
_atom_site_aniso_U_13
_atom_site_aniso_U_12
O001 0.0202(3) 0.0201(3) 0.0240(3) 0.0009(3) 0.0043(3) 0.0031(3)
N002 0.0181(4) 0.0206(4) 0.0175(4) 0.0026(3) 0.0061(3) 0.0008(3)
N003 0.0175(4) 0.0205(4) 0.0186(4) 0.0009(3) 0.0027(3) 0.0037(3)
N004 0.0258(4) 0.0374(5) 0.0233(4) 0.0062(4) 0.0045(4) -0.0035(4)
C005 0.0185(4) 0.0188(4) 0.0184(4) 0.0019(3) 0.0047(3) 0.0002(3)
C006 0.0180(4) 0.0204(4) 0.0183(4) 0.0022(3) 0.0045(3) -0.0014(3)
C007 0.0179(4) 0.0190(4) 0.0186(4) 0.0003(3) 0.0049(3) -0.0012(3)
C008 0.0173(4) 0.0194(4) 0.0176(4) 0.0037(3) 0.0066(3) 0.0003(3)
C009 0.0187(4) 0.0235(5) 0.0180(4) -0.0002(3) 0.0063(3) -0.0019(4)
C00A 0.0168(4) 0.0196(4) 0.0189(4) 0.0005(3) 0.0049(3) 0.0005(3)
C00B 0.0172(4) 0.0206(4) 0.0184(4) 0.0044(3) 0.0056(3) 0.0006(3)
C00C 0.0194(5) 0.0233(5) 0.0261(5) 0.0025(4) 0.0042(4) -0.0029(4)
C00D 0.0181(4) 0.0240(5) 0.0222(5) 0.0035(4) 0.0059(4) -0.0027(4)
C00E 0.0226(5) 0.0281(5) 0.0198(4) 0.0008(4) 0.0056(4) 0.0038(4)
C00F 0.0189(4) 0.0243(5) 0.0173(4) -0.0028(4) 0.0052(3) -0.0064(4)
C00G 0.0181(4) 0.0357(6) 0.0261(5) -0.0023(4) 0.0080(4) -0.0055(4)
C00H 0.0228(5) 0.0259(5) 0.0180(4) 0.0029(4) 0.0097(4) 0.0032(4)
C00I 0.0194(4) 0.0280(5) 0.0223(5) -0.0045(4) 0.0059(4) -0.0053(4)
C00J 0.0209(5) 0.0234(5) 0.0287(5) -0.0005(4) 0.0052(4) 0.0024(4)
C00K 0.0242(5) 0.0239(5) 0.0305(5) 0.0039(4) 0.0110(4) -0.0001(4)
C00L 0.0187(5) 0.0288(5) 0.0296(5) 0.0015(4) 0.0035(4) 0.0005(4)
C00M 0.0200(5) 0.0400(6) 0.0268(5) -0.0115(4) 0.0087(4) -0.0089(4)
C00N 0.0262(5) 0.0274(5) 0.0230(5) 0.0005(4) 0.0071(4) -0.0064(4)
C00O 0.0254(5) 0.0365(6) 0.0195(5) -0.0007(4) 0.0024(4) 0.0006(4)
C00P 0.0282(5) 0.0468(7) 0.0257(5) -0.0102(5) 0.0135(4) -0.0196(5)
C00Q 0.0373(6) 0.0347(6) 0.0254(5) 0.0006(4) 0.0115(4) -0.0154(5)
C00R 0.0271(5) 0.0278(5) 0.0346(6) 0.0019(4) 0.0139(4) -0.0070(4)
C0AA 0.0357(6) 0.0288(5) 0.0281(5) 0.0098(4) 0.0183(4) 0.0087(4)
C00T 0.0183(5) 0.0378(6) 0.0267(5) 0.0073(4) 0.0003(4) 0.0022(4)
C00U 0.0206(5) 0.0294(5) 0.0380(6) 0.0037(4) 0.0055(4) 0.0073(4)

loop_
_atom_type_symbol
_atom_type_description
_atom_type_scat_dispersion_real
_atom_type_scat_dispersion_imag
_atom_type_scat_source
C C 0.0147 0.0070 'International Tables Vol C Tables 4.2.6.8 and 6.1.1.4'
H H 0.0000 0.0000 'International Tables Vol C Tables 4.2.6.8 and 6.1.1.4'
N N 0.0253 0.0135 'International Tables Vol C Tables 4.2.6.8 and 6.1.1.4'
O O 0.0412 0.0250 'International Tables Vol C Tables 4.2.6.8 and 6.1.1.4'

loop_
_geom_angle_atom_site_label_1
_geom_angle_atom_site_label_2
_geom_angle_atom_site_label_3
_geom_angle
_geom_angle_site_symmetry_1
_geom_angle_site_symmetry_3
_geom_angle_publ_flag
C005 N002 C00A 109.03(8) . . ?
C005 N002 C00H 127.05(8) . . ?
C00A N002 C00H 123.78(8) . . ?
C008 N003 H003 119.0 . . ?
C008 N003 C00A 122.03(8) . . ?
C00A N003 H003 119.0 . . ?
N002 C005 C006 106.97(8) . . ?
N002 C005 C009 124.24(8) . . ?
C006 C005 C009 128.79(8) . . ?
C005 C006 C007 108.96(8) . . ?
C005 C006 C00D 124.56(9) . . ?
C00D C006 C007 125.86(9) . . ?
C006 C007 C00F 126.61(8) . . ?
C00A C007 C006 105.06(8) . . ?
C00A C007 C00F 128.31(9) . . ?
O001 C008 N003 121.21(8) . . ?
O001 C008 C00B 121.78(9) . . ?
N003 C008 C00B 117.00(8) . . ?
C00C C009 C005 119.56(9) . . ?
C00C C009 C00K 118.95(9) . . ?
C00K C009 C005 121.48(9) . . ?
N002 C00A N003 120.86(8) . . ?
C007 C00A N002 109.98(8) . . ?
C007 C00A N003 129.15(9) . . ?
C00E C00B C008 117.46(8) . . ?
C00E C00B C00J 119.61(9) . . ?
C00J C00B C008 122.79(9) . . ?
C009 C00C H00C 119.7 . . ?
C00L C00C C009 120.54(9) . . ?
C00L C00C H00C 119.7 . . ?
N004 C00D C006 177.93(12) . . ?
C00B C00E H00E 119.9 . . ?
C00O C00E C00B 120.29(10) . . ?
C00O C00E H00E 119.9 . . ?
C00I C00F C007 121.01(9) . . ?
C00I C00F C00N 119.01(9) . . ?
C00N C00F C007 119.96(9) . . ?
C00L C00G H00G 120.0 . . ?
C00R C00G H00G 120.0 . . ?
C00R C00G C00L 119.90(9) . . ?
N002 C00H H00A 109.1 . . ?
N002 C00H H00B 109.1 . . ?
N002 C00H C0AA 112.27(8) . . ?
H00A C00H H00B 107.9 . . ?
C0AA C00H H00A 109.1 . . ?
C0AA C00H H00B 109.1 . . ?
C00F C00I H00I 119.8 . . ?
C00M C00I C00F 120.34(10) . . ?
C00M C00I H00I 119.8 . . ?
C00B C00J H00J 120.2 . . ?
C00U C00J C00B 119.59(10) . . ?
C00U C00J H00J 120.2 . . ?
C009 C00K H00K 119.9 . . ?
C00R C00K C009 120.18(10) . . ?
C00R C00K H00K 119.9 . . ?
C00C C00L H00L 120.0 . . ?
C00G C00L C00C 120.04(10) . . ?
C00G C00L H00L 120.0 . . ?
C00I C00M H00M 119.9 . . ?
C00P C00M C00I 120.17(11) . . ?
C00P C00M H00M 119.9 . . ?
C00F C00N H00N 119.9 . . ?
C00Q C00N C00F 120.13(10) . . ?
C00Q C00N H00N 119.9 . . ?
C00E C00O H00O 120.0 . . ?
C00T C00O C00E 120.01(10) . . ?
C00T C00O H00O 120.0 . . ?
C00M C00P H00P 120.0 . . ?
C00M C00P C00Q 120.03(10) . . ?
C00Q C00P H00P 120.0 . . ?
C00N C00Q H00Q 119.8 . . ?
C00P C00Q C00N 120.30(11) . . ?
C00P C00Q H00Q 119.8 . . ?
C00G C00R C00K 120.36(10) . . ?
C00G C00R H00R 119.8 . . ?
C00K C00R H00R 119.8 . . ?
C00H C0AA H0AA 109.5 . . ?
C00H C0AA H0AB 109.5 . . ?
C00H C0AA H0AC 109.5 . . ?
H0AA C0AA H0AB 109.5 . . ?
H0AA C0AA H0AC 109.5 . . ?
H0AB C0AA H0AC 109.5 . . ?
C00O C00T H00T 120.0 . . ?
C00U C00T C00O 119.90(10) . . ?
C00U C00T H00T 120.0 . . ?
C00J C00U H00U 119.7 . . ?
C00T C00U C00J 120.58(10) . . ?
C00T C00U H00U 119.7 . . ?

loop_
_geom_bond_atom_site_label_1
_geom_bond_atom_site_label_2
_geom_bond_distance
_geom_bond_site_symmetry_2
_geom_bond_publ_flag
O001 C008 1.2337(12) . ?
N002 C005 1.3668(12) . ?
N002 C00A 1.3828(12) . ?
N002 C00H 1.4704(12) . ?
N003 H003 0.8600 . ?
N003 C008 1.3533(12) . ?
N003 C00A 1.4073(12) . ?
N004 C00D 1.1504(13) . ?
C005 C006 1.3896(13) . ?
C005 C009 1.4744(13) . ?
C006 C007 1.4317(13) . ?
C006 C00D 1.4231(13) . ?
C007 C00A 1.3692(13) . ?
C007 C00F 1.4755(13) . ?
C008 C00B 1.4964(12) . ?
C009 C00C 1.3938(14) . ?
C009 C00K 1.3969(14) . ?
C00B C00E 1.3934(14) . ?
C00B C00J 1.3951(14) . ?
C00C H00C 0.9300 . ?
C00C C00L 1.3898(14) . ?
C00E H00E 0.9300 . ?
C00E C00O 1.3873(14) . ?
C00F C00I 1.3966(14) . ?
C00F C00N 1.3995(14) . ?
C00G H00G 0.9300 . ?
C00G C00L 1.3853(15) . ?
C00G C00R 1.3830(16) . ?
C00H H00A 0.9700 . ?
C00H H00B 0.9700 . ?
C00H C0AA 1.5198(14) . ?
C00I H00I 0.9300 . ?
C00I C00M 1.3934(14) . ?
C00J H00J 0.9300 . ?
C00J C00U 1.3911(14) . ?
C00K H00K 0.9300 . ?
C00K C00R 1.3905(14) . ?
C00L H00L 0.9300 . ?
C00M H00M 0.9300 . ?
C00M C00P 1.3812(17) . ?
C00N H00N 0.9300 . ?
C00N C00Q 1.3910(15) . ?
C00O H00O 0.9300 . ?
C00O C00T 1.3869(16) . ?
C00P H00P 0.9300 . ?
C00P C00Q 1.3864(18) . ?
C00Q H00Q 0.9300 . ?
C00R H00R 0.9300 . ?
C0AA H0AA 0.9600 . ?
C0AA H0AB 0.9600 . ?
C0AA H0AC 0.9600 . ?
C00T H00T 0.9300 . ?
C00T C00U 1.3835(17) . ?
C00U H00U 0.9300 . ?

loop_
_smtbx_masks_void_nr
_smtbx_masks_void_average_x
_smtbx_masks_void_average_y
_smtbx_masks_void_average_z
_smtbx_masks_void_volume
_smtbx_masks_void_count_electrons
_smtbx_masks_void_content
1 0.000 -0.078 0.250 203.4 28.5 ?
2 0.000 0.078 0.750 203.4 28.5 ?
3 0.500 0.578 0.750 203.4 28.5 ?
4 0.500 0.422 0.250 203.4 28.5 ?
